data_8100032
loop_
_publ_author_name
'Bostr\"om, Magnus'
'Prots, Yurii'
'Grin, Yuri'

_publ_section_title
;
Refinement of the crystal structure of zirconium monobismuthide, ZrBi
;
_journal_issue 1
_journal_name_full 'Zeitschrift f\"ur Kristallographie - New Crystal Structures'
_journal_page_first 3
_journal_page_last 4
_journal_volume 219
_journal_year 2004
_chemical_formula_sum 'Bi Zr'
_chemical_formula_weight 300.2
_space_group_IT_number 63
_symmetry_cell_setting orthorhombic
_symmetry_space_group_name_Hall '-C 2c 2'
_symmetry_space_group_name_H-M 'C m c m'
_cell_angle_alpha 90
_cell_angle_beta 90
_cell_angle_gamma 90
_cell_formula_units_Z 12
_cell_length_a 3.858(2)
_cell_length_b 10.770(2)
_cell_length_c 14.325(3)
_cell_measurement_temperature 293
_cell_volume 595.2(4)
_diffrn_ambient_temperature 293.1500
_exptl_crystal_density_diffrn 10.047
_refine_ls_goodness_of_fit_gt 2.96
_cod_database_code 8100032

loop_
_symmetry_equiv_pos_site_id
_symmetry_equiv_pos_as_xyz
1 x,y,z
2 x,y,1/2-z
3 -x,y,z
4 -x,y,1/2-z
5 -x,-y,-z
6 -x,-y,1/2+z
7 x,-y,-z
8 x,-y,1/2+z
9 1/2+x,1/2+y,z
10 1/2+x,1/2+y,1/2-z
11 1/2-x,1/2+y,z
12 1/2-x,1/2+y,1/2-z
13 1/2-x,1/2-y,-z
14 1/2-x,1/2-y,1/2+z
15 1/2+x,1/2-y,-z
16 1/2+x,1/2-y,1/2+z

loop_
_atom_site_label
_atom_site_type_symbol
_atom_site_fract_x
_atom_site_fract_y
_atom_site_fract_z
_atom_site_adp_type
_atom_site_U_iso_or_equiv
_atom_site_symmetry_multiplicity
_atom_site_Wyckoff_symbol
_atom_site_occupancy
_atom_site_calc_flag
_atom_site_refinement_flags
_atom_site_disorder_assembly
_atom_site_disorder_group
Zr1 Zr 0 0.07187(16) 0.10960(12) Uani 0.0083(4) 8 f 1 d . . .
Zr2 Zr 0 0.3912(2) 0.25 Uani 0.0098(6) 4 c 1 d . . .
Bi1 Bi 0 0.67745(9) 0.25 Uani 0.0091(2) 4 c 1 d . . .
Bi2 Bi 0 0.64055(6) 0.54941(5) Uani 0.00823(18) 8 f 1 d . . .

loop_
_atom_site_aniso_label
_atom_site_aniso_type_symbol
_atom_site_aniso_U_11
_atom_site_aniso_U_22
_atom_site_aniso_U_33
_atom_site_aniso_U_12
_atom_site_aniso_U_13
_atom_site_aniso_U_23
Zr1 Zr 0.0100(7) 0.0092(7) 0.0055(7) 0 0 0.0002(5)
Zr2 Zr 0.0162(12) 0.0096(10) 0.0036(9) 0 0 0
Bi1 Bi 0.0099(4) 0.0113(4) 0.0060(4) 0 0 0
Bi2 Bi 0.0108(3) 0.0089(3) 0.0050(3) 0 0 0.0000(2)

loop_
_geom_bond_atom_site_label_1
_geom_bond_atom_site_label_2
_geom_bond_site_symmetry_1
_geom_bond_site_symmetry_2
_geom_bond_distance
_geom_bond_publ_flag
Zr1 max5 . . 2.0365(17) yes
Zr2 max1 . 5_566 2.376(3) yes
Bi1 max1 . 5_566 0.7069(10) yes
Bi1 max2 . 5_566 0.7581(2) yes
Bi1 max2 . 7_566 0.7581(2) yes
Bi1 max5 . 9_455 2.4172(6) yes
Bi1 max5 . 9_555 2.4172(6) yes
Bi2 max3 . 5_566 0.6597(7) yes
Bi2 max4 . 5_566 1.0070(3) yes
Bi2 max4 . 7_566 1.0070(3) yes
max1 max2 . . 0.9224 yes
max1 max2 . 3_555 0.9224 yes
max1 max5 . 13_456 2.0696 yes
max1 max5 . 13_556 2.0696 yes
max2 max2 . 3_555 1.4829 yes
max2 max2 . 3_655 2.3751 yes
max2 max5 . 13_556 1.7597 yes
max3 max4 . . 0.9376 yes
max3 max4 . 13_556 2.1932 yes
max3 max4 . 3_555 0.9376 yes
max3 max4 . 15_456 2.1932 yes
max4 max4 . 13_556 2.1855 yes
max4 max4 . 3_555 1.8038 yes
max4 max4 . 3_655 2.0542 yes
